data_4032335
loop_
_publ_author_name
'Liao, Hai-Bing'
'Huang, Guang-Hui'
'Yu, Mei-Hua'
'Lei, Chun'
'Hou, Ai-Jun'

_publ_section_title
;
 Five Pairs of Meroterpenoid Enantiomers from Rhododendron capitatum.
;
_journal_issue 3
_journal_name_full 'The Journal of organic chemistry'
_journal_page_first 1632
_journal_page_last 1637
_journal_paper_doi 10.1021/acs.joc.6b02800
_journal_volume 82
_journal_year 2017
_chemical_absolute_configuration ad
_chemical_formula_sum 'C17 H22 O3'
_chemical_formula_weight 274.34
_chemical_name_systematic
; 
 ? 
;
_space_group_crystal_system monoclinic
_space_group_IT_number 4
_space_group_name_Hall 'P 2yb'
_space_group_name_H-M_alt 'P 1 21 1'
_symmetry_space_group_name_Hall 'P 2yb'
_symmetry_space_group_name_H-M 'P 1 21 1'
_atom_sites_solution_hydrogens geom
_audit_creation_method SHELXL-2014
_cell_angle_alpha 90
_cell_angle_beta 102.5890(10)
_cell_angle_gamma 90
_cell_formula_units_Z 2
_cell_length_a 8.3667(2)
_cell_length_b 5.5161(2)
_cell_length_c 15.6625(4)
_cell_measurement_reflns_used 2920
_cell_measurement_temperature 140(2)
_cell_measurement_theta_max 69.07
_cell_measurement_theta_min 5.56
_cell_volume 705.47(4)
_computing_cell_refinement 'Bruker SAINT'
_computing_data_collection 'Bruker APEX2'
_computing_data_reduction 'Bruker SAINT'
_computing_molecular_graphics 'Bruker SHELXTL'
_computing_publication_material 'Bruker SHELXTL'
_computing_structure_refinement 'SHELXL-2014 (Sheldrick, 2014)'
_computing_structure_solution 'SHELXS-97 (Sheldrick, 2008)'
_diffrn_ambient_temperature 140(2)
_diffrn_measured_fraction_theta_full 0.977
_diffrn_measured_fraction_theta_max 0.965
_diffrn_measurement_device_type 'Bruker APEX-II CCD'
_diffrn_measurement_method '\f and \w scans'
_diffrn_radiation_type CuK\a
_diffrn_radiation_wavelength 1.54178
_diffrn_reflns_av_R_equivalents 0.0324
_diffrn_reflns_av_unetI/netI 0.0389
_diffrn_reflns_Laue_measured_fraction_full 0.977
_diffrn_reflns_Laue_measured_fraction_max 0.965
_diffrn_reflns_limit_h_max 10
_diffrn_reflns_limit_h_min -10
_diffrn_reflns_limit_k_max 6
_diffrn_reflns_limit_k_min -5
_diffrn_reflns_limit_l_max 18
_diffrn_reflns_limit_l_min -18
_diffrn_reflns_number 5161
_diffrn_reflns_point_group_measured_fraction_full 0.789
_diffrn_reflns_point_group_measured_fraction_max 0.775
_diffrn_reflns_theta_full 67.679
_diffrn_reflns_theta_max 69.643
_diffrn_reflns_theta_min 5.558
_exptl_absorpt_coefficient_mu 0.696
_exptl_absorpt_correction_T_max 0.7532
_exptl_absorpt_correction_T_min 0.5678
_exptl_absorpt_correction_type multi-scan
_exptl_absorpt_process_details sadabs
_exptl_crystal_colour colourless
_exptl_crystal_density_diffrn 1.292
_exptl_crystal_description prism
_exptl_crystal_F_000 296
_exptl_crystal_size_max 0.300
_exptl_crystal_size_mid 0.050
_exptl_crystal_size_min 0.020
_refine_diff_density_max 0.180
_refine_diff_density_min -0.201
_refine_diff_density_rms 0.043
_refine_ls_abs_structure_details
; 
 Flack x determined using 589 quotients [(I+)-(I-)]/[(I+)+(I-)] 
 (Parsons, Flack and Wagner, Acta Cryst. B69 (2013) 249-259). 
;
_refine_ls_abs_structure_Flack 0.12(14)
_refine_ls_extinction_method none
_refine_ls_goodness_of_fit_ref 1.115
_refine_ls_hydrogen_treatment constr
_refine_ls_matrix_type full
_refine_ls_number_parameters 186
_refine_ls_number_reflns 2066
_refine_ls_number_restraints 1
_refine_ls_restrained_S_all 1.115
_refine_ls_R_factor_all 0.0366
_refine_ls_R_factor_gt 0.0357
_refine_ls_shift/su_max 0.000
_refine_ls_shift/su_mean 0.000
_refine_ls_structure_factor_coef Fsqd
_refine_ls_weighting_details 'w=1/[\s^2^(Fo^2^)+(0.0739P)^2^+0.0043P] where P=(Fo^2^+2Fc^2^)/3'
_refine_ls_weighting_scheme calc
_refine_ls_wR_factor_gt 0.1033
_refine_ls_wR_factor_ref 0.1048
_reflns_Friedel_coverage 0.445
_reflns_Friedel_fraction_full 0.553
_reflns_Friedel_fraction_max 0.538
_reflns_number_gt 1986
_reflns_number_total 2066
_reflns_threshold_expression 'I > 2\s(I)'
_cod_data_source_file jo6b02800_si_004.cif
_cod_data_source_block cu_dm14268_0m
_cod_database_code 4032335
_shelx_space_group_comment
; 
The symmetry employed for this shelxl refinement is uniquely defined 
by the following loop, which should always be used as a source of 
symmetry information in preference to the above space-group names. 
They are only intended as comments. 
;
_shelx_estimated_absorpt_t_min 0.818
_shelx_estimated_absorpt_t_max 0.986
_shelxl_version_number 2014-3

loop_
_space_group_symop_operation_xyz
'x, y, z'
'-x, y+1/2, -z'

loop_
_atom_site_label
_atom_site_type_symbol
_atom_site_fract_x
_atom_site_fract_y
_atom_site_fract_z
_atom_site_U_iso_or_equiv
_atom_site_adp_type
_atom_site_occupancy
_atom_site_site_symmetry_order
_atom_site_calc_flag
_atom_site_refinement_flags_posn
_atom_site_refinement_flags_adp
O1 O 0.04180(17) 1.0546(3) 0.12571(8) 0.0262(4) Uani 1 1 d . .
O2 O 0.29495(16) 1.0198(3) 0.37035(8) 0.0233(4) Uani 1 1 d . .
O3 O 0.54814(17) 0.7848(4) 0.31066(9) 0.0325(4) Uani 1 1 d . .
H3 H 0.5124 0.8627 0.3486 0.049 Uiso 1 1 calc R U
C2 C -0.0101(2) 1.1690(4) 0.19839(12) 0.0241(5) Uani 1 1 d . .
C3 C 0.1312(2) 1.2861(4) 0.26559(12) 0.0228(5) Uani 1 1 d . .
H3A H 0.1548 1.4539 0.2475 0.027 Uiso 1 1 calc R U
C4 C 0.2871(2) 1.1300(4) 0.28521(12) 0.0218(5) Uani 1 1 d . .
H4 H 0.3842 1.2385 0.2892 0.026 Uiso 1 1 calc R U
C4A C 0.2960(2) 0.9330(4) 0.22108(12) 0.0226(4) Uani 1 1 d . .
C5 C 0.4287(2) 0.7733(5) 0.23437(12) 0.0247(5) Uani 1 1 d . .
C6 C 0.4451(3) 0.6004(5) 0.17338(13) 0.0277(5) Uani 1 1 d . .
H6 H 0.5374 0.4956 0.1838 0.033 Uiso 1 1 calc R U
C7 C 0.3248(2) 0.5798(5) 0.09583(13) 0.0271(5) Uani 1 1 d . .
C8 C 0.1902(2) 0.7327(5) 0.08209(12) 0.0257(5) Uani 1 1 d . .
H8 H 0.1077 0.7189 0.0300 0.031 Uiso 1 1 calc R U
C8A C 0.1755(2) 0.9067(4) 0.14446(12) 0.0233(5) Uani 1 1 d . .
C9 C -0.0849(2) 0.9888(5) 0.25299(13) 0.0274(5) Uani 1 1 d . .
H9A H -0.1974 0.9425 0.2227 0.033 Uiso 1 1 calc R U
H9B H -0.0170 0.8408 0.2657 0.033 Uiso 1 1 calc R U
C10 C -0.0859(2) 1.1314(5) 0.33664(13) 0.0287(5) Uani 1 1 d . .
H10A H -0.0848 1.0198 0.3863 0.034 Uiso 1 1 calc R U
H10B H -0.1845 1.2352 0.3289 0.034 Uiso 1 1 calc R U
C11 C 0.0713(2) 1.2883(5) 0.35353(12) 0.0244(5) Uani 1 1 d . .
H11 H 0.0460 1.4577 0.3691 0.029 Uiso 1 1 calc R U
C12 C 0.2210(2) 1.1892(4) 0.42084(12) 0.0234(5) Uani 1 1 d . .
C13 C 0.3397(3) 1.3950(5) 0.45516(13) 0.0288(5) Uani 1 1 d . .
H13A H 0.4458 1.3271 0.4844 0.043 Uiso 1 1 calc R U
H13B H 0.2956 1.4928 0.4969 0.043 Uiso 1 1 calc R U
H13C H 0.3539 1.4973 0.4062 0.043 Uiso 1 1 calc R U
C14 C 0.1839(3) 1.0468(5) 0.49727(13) 0.0281(5) Uani 1 1 d . .
H14A H 0.1250 0.8979 0.4755 0.042 Uiso 1 1 calc R U
H14B H 0.1161 1.1456 0.5276 0.042 Uiso 1 1 calc R U
H14C H 0.2867 1.0052 0.5380 0.042 Uiso 1 1 calc R U
C15 C -0.1324(3) 1.3598(5) 0.15527(14) 0.0294(5) Uani 1 1 d . .
H15A H -0.0801 1.4686 0.1201 0.044 Uiso 1 1 calc R U
H15B H -0.1696 1.4536 0.2005 0.044 Uiso 1 1 calc R U
H15C H -0.2266 1.2803 0.1174 0.044 Uiso 1 1 calc R U
C16 C 0.3412(3) 0.3874(5) 0.02933(15) 0.0340(5) Uani 1 1 d . .
H16A H 0.2390 0.3774 -0.0152 0.051 Uiso 1 1 calc R U
H16B H 0.3637 0.2303 0.0587 0.051 Uiso 1 1 calc R U
H16C H 0.4314 0.4300 0.0014 0.051 Uiso 1 1 calc R U

loop_
_atom_site_aniso_label
_atom_site_aniso_U_11
_atom_site_aniso_U_22
_atom_site_aniso_U_33
_atom_site_aniso_U_23
_atom_site_aniso_U_13
_atom_site_aniso_U_12
O1 0.0255(7) 0.0305(10) 0.0218(6) -0.0009(6) 0.0034(5) 0.0083(6)
O2 0.0278(7) 0.0229(9) 0.0194(6) 0.0015(6) 0.0059(5) 0.0030(6)
O3 0.0242(7) 0.0426(11) 0.0287(7) -0.0008(8) 0.0009(5) 0.0078(7)
C2 0.0242(9) 0.0249(13) 0.0236(9) -0.0030(8) 0.0061(7) 0.0013(9)
C3 0.0251(9) 0.0202(12) 0.0236(9) -0.0004(9) 0.0061(7) -0.0003(9)
C4 0.0223(9) 0.0220(12) 0.0210(9) 0.0025(8) 0.0045(6) -0.0005(8)
C4A 0.0233(9) 0.0240(12) 0.0218(9) 0.0026(9) 0.0075(7) -0.0008(8)
C5 0.0208(9) 0.0291(13) 0.0244(9) 0.0046(10) 0.0053(7) 0.0008(9)
C6 0.0249(9) 0.0299(13) 0.0304(10) 0.0054(9) 0.0107(7) 0.0056(9)
C7 0.0302(10) 0.0254(14) 0.0292(10) 0.0001(9) 0.0140(8) -0.0001(9)
C8 0.0280(9) 0.0275(13) 0.0222(9) 0.0000(9) 0.0067(7) -0.0008(9)
C8A 0.0223(9) 0.0244(13) 0.0241(9) 0.0026(9) 0.0074(7) 0.0008(8)
C9 0.0235(9) 0.0272(13) 0.0312(10) -0.0025(9) 0.0052(7) -0.0029(9)
C10 0.0254(10) 0.0336(14) 0.0286(10) 0.0000(9) 0.0089(7) -0.0005(9)
C11 0.0266(9) 0.0236(12) 0.0233(9) -0.0001(9) 0.0063(7) 0.0015(9)
C12 0.0268(9) 0.0204(12) 0.0237(9) -0.0010(8) 0.0067(7) 0.0020(9)
C13 0.0322(10) 0.0252(13) 0.0268(10) -0.0010(9) 0.0017(8) -0.0037(9)
C14 0.0336(10) 0.0275(14) 0.0242(9) 0.0016(9) 0.0083(7) 0.0017(10)
C15 0.0253(10) 0.0311(13) 0.0297(10) -0.0019(9) 0.0013(7) 0.0066(9)
C16 0.0408(12) 0.0301(15) 0.0340(11) -0.0015(10) 0.0147(9) 0.0051(10)

loop_
_atom_type_symbol
_atom_type_description
_atom_type_scat_dispersion_real
_atom_type_scat_dispersion_imag
_atom_type_scat_source
C C 0.0181 0.0091 'International Tables Vol C Tables 4.2.6.8 and 6.1.1.4'
H H 0.0000 0.0000 'International Tables Vol C Tables 4.2.6.8 and 6.1.1.4'
O O 0.0492 0.0322 'International Tables Vol C Tables 4.2.6.8 and 6.1.1.4'

loop_
_geom_angle_atom_site_label_1
_geom_angle_atom_site_label_2
_geom_angle_atom_site_label_3
_geom_angle
C8A O1 C2 117.63(14)
C12 O2 C4 106.97(15)
C5 O3 H3 109.5
O1 C2 C15 103.93(15)
O1 C2 C9 112.66(18)
C15 C2 C9 112.32(17)
O1 C2 C3 113.73(15)
C15 C2 C3 110.77(19)
C9 C2 C3 103.69(15)
C4 C3 C2 113.09(17)
C4 C3 C11 104.41(15)
C2 C3 C11 105.02(16)
C4 C3 H3A 111.3
C2 C3 H3A 111.3
C11 C3 H3A 111.3
O2 C4 C4A 108.30(17)
O2 C4 C3 106.51(14)
C4A C4 C3 115.96(16)
O2 C4 H4 108.6
C4A C4 H4 108.6
C3 C4 H4 108.6
C8A C4A C5 117.64(19)
C8A C4A C4 121.45(18)
C5 C4A C4 120.87(17)
C6 C5 O3 117.94(19)
C6 C5 C4A 121.95(17)
O3 C5 C4A 120.10(19)
C5 C6 C7 119.7(2)
C5 C6 H6 120.2
C7 C6 H6 120.2
C8 C7 C6 119.4(2)
C8 C7 C16 120.81(19)
C6 C7 C16 119.8(2)
C7 C8 C8A 120.20(18)
C7 C8 H8 119.9
C8A C8 H8 119.9
O1 C8A C8 117.03(16)
O1 C8A C4A 121.83(19)
C8 C8A C4A 121.10(19)
C10 C9 C2 102.93(18)
C10 C9 H9A 111.2
C2 C9 H9A 111.2
C10 C9 H9B 111.2
C2 C9 H9B 111.2
H9A C9 H9B 109.1
C9 C10 C11 105.73(16)
C9 C10 H10A 110.6
C11 C10 H10A 110.6
C9 C10 H10B 110.6
C11 C10 H10B 110.6
H10A C10 H10B 108.7
C10 C11 C12 116.70(19)
C10 C11 C3 105.56(15)
C12 C11 C3 103.29(15)
C10 C11 H11 110.3
C12 C11 H11 110.3
C3 C11 H11 110.3
O2 C12 C14 106.36(18)
O2 C12 C13 110.48(16)
C14 C12 C13 109.62(17)
O2 C12 C11 103.55(15)
C14 C12 C11 116.40(17)
C13 C12 C11 110.14(19)
C12 C13 H13A 109.5
C12 C13 H13B 109.5
H13A C13 H13B 109.5
C12 C13 H13C 109.5
H13A C13 H13C 109.5
H13B C13 H13C 109.5
C12 C14 H14A 109.5
C12 C14 H14B 109.5
H14A C14 H14B 109.5
C12 C14 H14C 109.5
H14A C14 H14C 109.5
H14B C14 H14C 109.5
C2 C15 H15A 109.5
C2 C15 H15B 109.5
H15A C15 H15B 109.5
C2 C15 H15C 109.5
H15A C15 H15C 109.5
H15B C15 H15C 109.5
C7 C16 H16A 109.5
C7 C16 H16B 109.5
H16A C16 H16B 109.5
C7 C16 H16C 109.5
H16A C16 H16C 109.5
H16B C16 H16C 109.5

loop_
_geom_bond_atom_site_label_1
_geom_bond_atom_site_label_2
_geom_bond_distance
O1 C8A 1.364(2)
O1 C2 1.448(2)
O2 C12 1.448(2)
O2 C4 1.454(2)
O3 C5 1.382(2)
O3 H3 0.8400
C2 C15 1.520(3)
C2 C9 1.531(3)
C2 C3 1.543(3)
C3 C4 1.538(3)
C3 C11 1.565(3)
C3 H3A 1.0000
C4 C4A 1.492(3)
C4 H4 1.0000
C4A C8A 1.396(3)
C4A C5 1.397(3)
C5 C6 1.378(3)
C6 C7 1.403(3)
C6 H6 0.9500
C7 C8 1.386(3)
C7 C16 1.514(3)
C8 C8A 1.394(3)
C8 H8 0.9500
C9 C10 1.530(3)
C9 H9A 0.9900
C9 H9B 0.9900
C10 C11 1.548(3)
C10 H10A 0.9900
C10 H10B 0.9900
C11 C12 1.550(3)
C11 H11 1.0000
C12 C14 1.519(3)
C12 C13 1.527(3)
C13 H13A 0.9800
C13 H13B 0.9800
C13 H13C 0.9800
C14 H14A 0.9800
C14 H14B 0.9800
C14 H14C 0.9800
C15 H15A 0.9800
C15 H15B 0.9800
C15 H15C 0.9800
C16 H16A 0.9800
C16 H16B 0.9800
C16 H16C 0.9800

loop_
_geom_hbond_atom_site_label_D
_geom_hbond_atom_site_label_H
_geom_hbond_atom_site_label_A
_geom_hbond_distance_DH
_geom_hbond_distance_HA
_geom_hbond_distance_DA
_geom_hbond_angle_DHA
_geom_hbond_site_symmetry_A
O3 H3 O2 0.84 2.11 2.812(2) 141.1 .
C8 H8 O1 0.95 2.65 3.546(2) 158.1 2_545

loop_
_geom_torsion_atom_site_label_1
_geom_torsion_atom_site_label_2
_geom_torsion_atom_site_label_3
_geom_torsion_atom_site_label_4
_geom_torsion
C8A O1 C2 C15 167.52(18)
C8A O1 C2 C9 -70.6(2)
C8A O1 C2 C3 47.0(3)
O1 C2 C3 C4 -41.4(2)
C15 C2 C3 C4 -158.03(16)
C9 C2 C3 C4 81.28(19)
O1 C2 C3 C11 -154.64(18)
C15 C2 C3 C11 88.7(2)
C9 C2 C3 C11 -32.0(2)
C12 O2 C4 C4A -157.01(15)
C12 O2 C4 C3 -31.63(19)
C2 C3 C4 O2 -104.04(19)
C11 C3 C4 O2 9.6(2)
C2 C3 C4 C4A 16.5(2)
C11 C3 C4 C4A 130.14(18)
O2 C4 C4A C8A 124.67(19)
C3 C4 C4A C8A 5.1(3)
O2 C4 C4A C5 -57.6(2)
C3 C4 C4A C5 -177.19(18)
C8A C4A C5 C6 2.2(3)
C4 C4A C5 C6 -175.62(19)
C8A C4A C5 O3 -177.40(19)
C4 C4A C5 O3 4.8(3)
O3 C5 C6 C7 178.76(19)
C4A C5 C6 C7 -0.9(3)
C5 C6 C7 C8 -0.6(3)
C5 C6 C7 C16 -179.07(19)
C6 C7 C8 C8A 0.6(3)
C16 C7 C8 C8A 179.07(19)
C2 O1 C8A C8 157.17(19)
C2 O1 C8A C4A -25.1(3)
C7 C8 C8A O1 178.53(18)
C7 C8 C8A C4A 0.8(3)
C5 C4A C8A O1 -179.78(17)
C4 C4A C8A O1 -2.0(3)
C5 C4A C8A C8 -2.2(3)
C4 C4A C8A C8 175.63(18)
O1 C2 C9 C10 165.14(16)
C15 C2 C9 C10 -77.9(2)
C3 C2 C9 C10 41.7(2)
C2 C9 C10 C11 -35.5(2)
C9 C10 C11 C12 -98.4(2)
C9 C10 C11 C3 15.6(2)
C4 C3 C11 C10 -109.17(19)
C2 C3 C11 C10 10.1(2)
C4 C3 C11 C12 13.9(2)
C2 C3 C11 C12 133.1(2)
C4 O2 C12 C14 163.62(16)
C4 O2 C12 C13 -77.48(19)
C4 O2 C12 C11 40.43(19)
C10 C11 C12 O2 82.64(19)
C3 C11 C12 O2 -32.7(2)
C10 C11 C12 C14 -33.7(3)
C3 C11 C12 C14 -148.96(19)
C10 C11 C12 C13 -159.21(17)
C3 C11 C12 C13 85.5(2)
